data_2220832
loop_
_publ_author_name
'Xie, Yu'
'Wei, Ya'
'Hu, Jin-Gang'
'Zhao, Jin-Sheng'
'Jiang, Feng-Xing'

_publ_section_title
;Dichlorido{[2-(diphenylphosphino)phenyliminomethyl]ferrocene-\k^2^<i>N</i>,<i>P</i>}platinum(II)
 dichloromethane hemisolvate
;
_journal_coeditor_code HY2171
_journal_issue 2
_journal_name_full 'Acta Crystallographica Section E'
_journal_page_first m138
_journal_paper_doi 10.1107/S1600536808043493
_journal_volume 65
_journal_year 2009
_chemical_formula_iupac '[Fe Pt (C5 H5) (C24 H19 N P) Cl2], 0.5C H2 Cl2'
_chemical_formula_moiety 'C29.50 H25 Cl3 Fe N P Pt'
_chemical_formula_sum 'C29.5 H25 Cl3 Fe N P Pt'
_chemical_formula_weight 781.75
_chemical_name_systematic
;
Dichlorido{[2-(diphenylphosphino)phenyliminomethyl]ferrocene-
\k^2^<i>N</i>,<i>P</i>}platinum(II) dichloromethane hemisolvate
;
_space_group_IT_number 18
_symmetry_cell_setting orthorhombic
_symmetry_space_group_name_Hall 'P 2 2ab'
_symmetry_space_group_name_H-M 'P 21 21 2'
_atom_sites_solution_hydrogens geom
_atom_sites_solution_primary direct
_atom_sites_solution_secondary difmap
_audit_creation_method SHELXL-97
_cell_angle_alpha 90.00
_cell_angle_beta 90.00
_cell_angle_gamma 90.00
_cell_formula_units_Z 4
_cell_length_a 19.5045(11)
_cell_length_b 12.0182(7)
_cell_length_c 12.9800(8)
_cell_measurement_reflns_used 892
_cell_measurement_temperature 293(2)
_cell_measurement_theta_max 25.8
_cell_measurement_theta_min 3.2
_cell_volume 3042.6(3)
_computing_cell_refinement 'SAINT (Siemens, 1996)'
_computing_data_collection 'SMART (Siemens, 1996)'
_computing_data_reduction 'SAINT (Siemens, 1996)'
_computing_molecular_graphics 'SHELXTL (Sheldrick, 2008)'
_computing_publication_material 'SHELXTL (Sheldrick, 2008)'
_computing_structure_refinement 'SHELXL97 (Sheldrick, 2008)'
_computing_structure_solution 'SHELXS97 (Sheldrick, 2008)'
_diffrn_ambient_temperature 293(2)
_diffrn_measured_fraction_theta_full 0.995
_diffrn_measured_fraction_theta_max 0.995
_diffrn_measurement_device_type 'Siemens SMART CCD'
_diffrn_measurement_method \w
_diffrn_radiation_monochromator graphite
_diffrn_radiation_source 'fine-focus sealed tube'
_diffrn_radiation_type MoK\a
_diffrn_radiation_wavelength 0.71073
_diffrn_reflns_av_R_equivalents 0.0583
_diffrn_reflns_av_sigmaI/netI 0.0853
_diffrn_reflns_limit_h_max 24
_diffrn_reflns_limit_h_min -23
_diffrn_reflns_limit_k_max 14
_diffrn_reflns_limit_k_min -14
_diffrn_reflns_limit_l_max 15
_diffrn_reflns_limit_l_min -16
_diffrn_reflns_number 19964
_diffrn_reflns_theta_full 26.00
_diffrn_reflns_theta_max 26.00
_diffrn_reflns_theta_min 1.88
_exptl_absorpt_coefficient_mu 5.404
_exptl_absorpt_correction_T_max 0.588
_exptl_absorpt_correction_T_min 0.532
_exptl_absorpt_correction_type multi-scan
_exptl_absorpt_process_details '(SADABS; Sheldrick, 1996)'
_exptl_crystal_colour brown--yellow
_exptl_crystal_density_diffrn 1.707
_exptl_crystal_density_method 'not measured'
_exptl_crystal_description needle
_exptl_crystal_F_000 1516
_exptl_crystal_size_max 0.3
_exptl_crystal_size_mid 0.1
_exptl_crystal_size_min 0.1
_refine_diff_density_max 1.184
_refine_diff_density_min -0.931
_refine_ls_abs_structure_details 'Flack (1983), 856 Friedel pairs'
_refine_ls_abs_structure_Flack 0.002(11)
_refine_ls_extinction_method none
_refine_ls_goodness_of_fit_ref 1.037
_refine_ls_hydrogen_treatment constr
_refine_ls_matrix_type full
_refine_ls_number_parameters 345
_refine_ls_number_reflns 5902
_refine_ls_number_restraints 24
_refine_ls_restrained_S_all 1.042
_refine_ls_R_factor_all 0.0559
_refine_ls_R_factor_gt 0.0432
_refine_ls_shift/su_max 0.024
_refine_ls_shift/su_mean 0.004
_refine_ls_structure_factor_coef Fsqd
_refine_ls_weighting_details 'calc w=1/[\s^2^(Fo^2^)+(0.05P)^2^] where P=(Fo^2^+2Fc^2^)/3'
_refine_ls_weighting_scheme calc
_refine_ls_wR_factor_gt 0.1094
_refine_ls_wR_factor_ref 0.1162
_reflns_number_gt 4954
_reflns_number_total 5902
_reflns_threshold_expression I>2\s(I)
_cod_data_source_file hy2171.cif
_cod_data_source_block I
_cod_depositor_comments
;
The following automatic conversions were performed:
'_symmetry_cell_setting' value 'Orthorhombic' changed to 'orthorhombic'
according to '/home/saulius/struct/CIF-dictionaries/cif_core.dic'
dictionary named 'cif_core.dic' version 2.4.1 from 2010-06-29.

Automatic conversion script
Id: cif_fix_enum 1527 2010-12-29 10:47:43Z saulius 

The following automatic conversions were performed:

'_symmetry_cell_setting' value 'Orthorhombic' changed to
'orthorhombic' according to
/home/saulius/struct/CIF-dictionaries/cif_core.dic dictionary named
'cif_core.dic' version 2.4.1 from 2010-06-29.

Automatic conversion script
Id: cif_fix_values 1715 2011-07-08 13:25:40Z adriana 
;
_cod_original_formula_sum 'C29.50 H25 Cl3 Fe N P Pt'
_cod_database_code 2220832
_cod_database_fobs_code 2220832

loop_
_symmetry_equiv_pos_as_xyz
'x, y, z'
'-x, -y, z'
'x+1/2, -y+1/2, -z'
'-x+1/2, y+1/2, -z'

loop_
_atom_site_type_symbol
_atom_site_label
_atom_site_fract_x
_atom_site_fract_y
_atom_site_fract_z
_atom_site_U_iso_or_equiv
_atom_site_adp_type
_atom_site_calc_flag
_atom_site_refinement_flags
_atom_site_occupancy
_atom_site_disorder_assembly
_atom_site_disorder_group
Pt Pt 0.270357(7) 0.911967(14) 0.143789(12) 0.03558(4) Uani d . 1 . .
Fe Fe 0.34183(3) 0.52770(6) 0.19921(5) 0.04447(19) Uani d . 1 . .
Cl Cl1 0.32009(6) 1.06905(11) 0.21198(10) 0.0568(4) Uani d . 1 . .
Cl Cl2 0.35362(5) 0.90898(12) 0.01112(9) 0.0538(3) Uani d . 1 . .
Cl Cl3 0.4874(2) 0.8826(5) 0.3249(4) 0.167(2) Uani d P 0.50 . .
Cl Cl4 0.06774(11) 0.54821(19) 0.23620(19) 0.0506(7) Uani d P 0.50 . .
P P 0.17978(5) 0.91268(11) 0.24594(8) 0.0378(3) Uani d . 1 . .
N N 0.22282(15) 0.7723(3) 0.0921(2) 0.0337(9) Uani d . 1 . .
C C1 0.3477(4) 0.3728(6) 0.2664(5) 0.097(3) Uani d . 1 . .
H H1A 0.3771 0.3110 0.2447 0.117 Uiso calc R 1 . .
C C2 0.3629(4) 0.4509(6) 0.3371(4) 0.096(3) Uani d . 1 . .
H H2A 0.4066 0.4563 0.3742 0.115 Uiso calc R 1 . .
C C3 0.3087(4) 0.5257(7) 0.3468(5) 0.102(2) Uani d U 1 . .
H H3A 0.3067 0.5896 0.3936 0.123 Uiso calc R 1 . .
C C4 0.2585(4) 0.4921(8) 0.2825(6) 0.112(2) Uani d U 1 . .
H H4A 0.2137 0.5282 0.2749 0.135 Uiso calc R 1 . .
C C5 0.2797(4) 0.3974(6) 0.2289(6) 0.110(3) Uani d . 1 . .
H H5A 0.2530 0.3543 0.1789 0.132 Uiso calc R 1 . .
C C6 0.3711(2) 0.6848(4) 0.1581(3) 0.0451(13) Uani d . 1 . .
H H6A 0.3666 0.7517 0.2007 0.054 Uiso calc R 1 . .
C C7 0.3221(2) 0.6444(4) 0.0886(3) 0.0402(12) Uani d . 1 . .
C C8 0.3478(2) 0.5451(4) 0.0462(3) 0.0442(13) Uani d . 1 . .
H H8A 0.3246 0.4984 -0.0050 0.053 Uiso calc R 1 . .
C C9 0.4145(2) 0.5275(4) 0.0860(4) 0.0482(13) Uani d . 1 . .
H H9A 0.4452 0.4658 0.0686 0.058 Uiso calc R 1 . .
C C10 0.4278(2) 0.6129(4) 0.1561(4) 0.0539(15) Uani d . 1 . .
H H10A 0.4696 0.6210 0.1973 0.065 Uiso calc R 1 . .
C C11 0.25027(18) 0.6757(4) 0.0722(3) 0.0360(11) Uani d . 1 . .
H H11A 0.2215 0.6215 0.0449 0.043 Uiso calc R 1 . .
C C12 0.1890(2) 0.8272(4) 0.3601(4) 0.0516(13) Uani d . 1 . .
C C13 0.1388(3) 0.7539(5) 0.3915(4) 0.0752(19) Uani d . 1 . .
H H13A 0.0985 0.7462 0.3539 0.090 Uiso calc R 1 . .
C C14 0.1495(4) 0.6915(6) 0.4806(4) 0.090(2) Uani d . 1 . .
H H14A 0.1174 0.6392 0.5022 0.108 Uiso calc R 1 . .
C C15 0.2068(3) 0.7088(6) 0.5338(5) 0.092(2) Uani d U 1 . .
H H15A 0.2139 0.6660 0.5925 0.111 Uiso calc R 1 . .
C C16 0.2540(3) 0.7823(6) 0.5090(5) 0.0902(19) Uani d U 1 . .
H H16A 0.2923 0.7946 0.5502 0.108 Uiso calc R 1 . .
C C17 0.2437(3) 0.8398(6) 0.4191(4) 0.086(2) Uani d . 1 . .
H H17A 0.2770 0.8904 0.3985 0.104 Uiso calc R 1 . .
C C18 0.1426(2) 1.0435(4) 0.2854(3) 0.0443(13) Uani d . 1 . .
C C19 0.1014(3) 1.0460(5) 0.3785(4) 0.0586(16) Uani d . 1 . .
H H19A 0.0966 0.9831 0.4195 0.070 Uiso calc R 1 . .
C C20 0.0699(3) 1.1442(5) 0.4040(5) 0.0793(19) Uani d . 1 . .
H H20A 0.0416 1.1462 0.4617 0.095 Uiso calc R 1 . .
C C21 0.0784(3) 1.2379(4) 0.3481(5) 0.0659(17) Uani d . 1 . .
H H21A 0.0579 1.3039 0.3693 0.079 Uiso calc R 1 . .
C C22 0.1165(3) 1.2358(5) 0.2618(5) 0.0641(17) Uani d . 1 . .
H H22A 0.1198 1.2999 0.2219 0.077 Uiso calc R 1 . .
C C23 0.1507(2) 1.1413(4) 0.2307(4) 0.0505(14) Uani d . 1 . .
H H23A 0.1792 1.1434 0.1732 0.061 Uiso calc R 1 . .
C C24 0.1200(2) 0.8442(4) 0.1607(3) 0.0378(11) Uani d . 1 . .
C C25 0.0481(2) 0.8598(4) 0.1615(3) 0.0404(12) Uani d . 1 . .
H H25A 0.0273 0.9038 0.2115 0.049 Uiso calc R 1 . .
C C26 0.0092(2) 0.8074(4) 0.0854(4) 0.0536(15) Uani d . 1 . .
H H26A -0.0381 0.8164 0.0841 0.064 Uiso calc R 1 . .
C C27 0.0420(2) 0.7399(4) 0.0095(3) 0.0506(14) Uani d . 1 . .
H H27A 0.0159 0.7044 -0.0406 0.061 Uiso calc R 1 . .
C C28 0.1120(2) 0.7269(4) 0.0100(3) 0.0410(12) Uani d . 1 . .
H H28A 0.1336 0.6825 -0.0389 0.049 Uiso calc R 1 . .
C C29 0.14973(19) 0.7811(3) 0.0845(3) 0.0372(11) Uani d . 1 . .
C C30 0.5000 1.0000 0.2754(18) 0.104(8) Uani d SP 0.50 . .
H H30A 0.5386 0.9885 0.2308 0.125 Uiso d PR 0.50 . .
C C31 0.0000 0.5000 0.1697(9) 0.051(4) Uani d SP 0.50 . .
H H31A -0.0159 0.5590 0.1260 0.061 Uiso d PR 0.50 . .

loop_
_atom_site_aniso_label
_atom_site_aniso_U_11
_atom_site_aniso_U_22
_atom_site_aniso_U_33
_atom_site_aniso_U_12
_atom_site_aniso_U_13
_atom_site_aniso_U_23
Pt 0.03605(6) 0.03424(7) 0.03646(7) 0.00216(7) -0.00032(7) 0.00005(8)
Fe 0.0432(3) 0.0405(4) 0.0497(4) 0.0021(3) 0.0018(3) -0.0005(3)
Cl1 0.0584(6) 0.0514(7) 0.0608(7) -0.0109(6) 0.0017(5) -0.0103(6)
Cl2 0.0508(5) 0.0506(6) 0.0598(6) 0.0014(6) 0.0200(5) 0.0055(6)
Cl3 0.131(3) 0.146(5) 0.223(5) -0.030(3) -0.087(3) 0.041(4)
Cl4 0.0373(10) 0.0439(13) 0.0706(14) -0.0113(9) -0.0071(10) -0.0009(11)
P 0.0425(5) 0.0380(6) 0.0329(5) 0.0046(6) 0.0017(4) 0.0009(5)
N 0.0341(15) 0.0340(17) 0.0331(15) 0.0043(15) 0.0016(14) -0.0008(14)
C1 0.132(5) 0.060(4) 0.100(5) -0.006(4) 0.029(4) 0.016(3)
C2 0.119(5) 0.115(6) 0.054(3) -0.001(4) 0.009(3) 0.029(3)
C3 0.124(4) 0.104(4) 0.078(3) 0.008(3) 0.032(3) -0.005(3)
C4 0.097(4) 0.117(4) 0.123(4) 0.006(3) 0.030(3) 0.021(4)
C5 0.123(5) 0.113(5) 0.095(5) -0.060(5) -0.009(4) 0.023(4)
C6 0.046(2) 0.038(2) 0.051(3) -0.004(2) -0.010(2) -0.004(2)
C7 0.051(2) 0.031(2) 0.039(2) 0.009(2) 0.001(2) -0.0032(19)
C8 0.038(2) 0.045(3) 0.049(2) 0.004(2) -0.0016(19) -0.003(2)
C9 0.036(2) 0.042(3) 0.066(3) 0.005(2) 0.002(2) -0.006(2)
C10 0.0300(18) 0.065(3) 0.067(3) 0.004(2) -0.006(2) -0.011(3)
C11 0.0337(19) 0.044(2) 0.0302(19) 0.0036(17) -0.0006(16) 0.0032(19)
C12 0.063(2) 0.047(3) 0.044(2) 0.020(2) 0.016(2) -0.005(2)
C13 0.095(4) 0.068(4) 0.063(3) 0.015(3) 0.018(3) 0.018(3)
C14 0.129(5) 0.075(4) 0.067(3) 0.004(4) 0.045(3) 0.023(3)
C15 0.121(4) 0.087(4) 0.069(3) 0.035(3) 0.006(3) 0.011(3)
C16 0.093(3) 0.095(4) 0.083(3) 0.028(3) -0.014(3) 0.018(3)
C17 0.108(4) 0.114(5) 0.037(2) 0.045(4) -0.034(3) -0.007(3)
C18 0.040(2) 0.049(3) 0.044(2) 0.013(2) -0.0078(19) -0.007(2)
C19 0.065(3) 0.058(3) 0.053(3) -0.002(3) 0.011(2) -0.011(2)
C20 0.070(3) 0.093(4) 0.075(3) 0.038(3) 0.015(3) -0.029(3)
C21 0.071(3) 0.037(3) 0.090(4) 0.016(2) -0.010(3) -0.006(3)
C22 0.064(3) 0.042(3) 0.085(4) 0.010(3) -0.007(3) -0.017(3)
C23 0.052(2) 0.048(3) 0.051(3) -0.003(2) -0.007(2) 0.002(2)
C24 0.048(2) 0.039(2) 0.026(2) 0.0119(19) 0.0011(18) 0.0000(18)
C25 0.0375(19) 0.042(2) 0.042(2) -0.0011(19) 0.0028(18) 0.003(2)
C26 0.039(2) 0.056(3) 0.065(3) 0.005(2) -0.004(2) 0.017(3)
C27 0.047(2) 0.051(3) 0.054(3) 0.003(2) -0.018(2) 0.001(2)
C28 0.040(2) 0.028(2) 0.055(3) 0.0042(19) 0.003(2) -0.0047(19)
C29 0.0346(18) 0.029(2) 0.048(2) 0.0037(18) 0.0009(18) 0.0088(19)
C30 0.017(6) 0.121(17) 0.174(19) 0.001(8) 0.000 0.000
C31 0.093(9) 0.020(6) 0.040(7) -0.019(7) 0.000 0.000

loop_
_atom_type_symbol
_atom_type_description
_atom_type_scat_dispersion_real
_atom_type_scat_dispersion_imag
_atom_type_scat_source
C C 0.0033 0.0016 'International Tables Vol C Tables 4.2.6.8 and 6.1.1.4'
H H 0.0000 0.0000 'International Tables Vol C Tables 4.2.6.8 and 6.1.1.4'
N N 0.0061 0.0033 'International Tables Vol C Tables 4.2.6.8 and 6.1.1.4'
P P 0.1023 0.0942 'International Tables Vol C Tables 4.2.6.8 and 6.1.1.4'
Cl Cl 0.1484 0.1585 'International Tables Vol C Tables 4.2.6.8 and 6.1.1.4'
Fe Fe 0.3463 0.8444 'International Tables Vol C Tables 4.2.6.8 and 6.1.1.4'
Pt Pt -1.7033 8.3905 'International Tables Vol C Tables 4.2.6.8 and 6.1.1.4'

loop_
_geom_angle_atom_site_label_1
_geom_angle_atom_site_label_2
_geom_angle_atom_site_label_3
_geom_angle_site_symmetry_1
_geom_angle_site_symmetry_3
_geom_angle
_geom_angle_publ_flag
N Pt P . . 80.59(9) ?
N Pt Cl1 . . 176.29(9) ?
P Pt Cl1 . . 95.92(4) ?
N Pt Cl2 . . 93.46(9) ?
P Pt Cl2 . . 170.19(4) ?
Cl1 Pt Cl2 . . 90.17(4) ?
C4 Fe C8 . . 127.4(3) ?
C4 Fe C5 . . 40.7(3) ?
C8 Fe C5 . . 107.8(3) ?
C4 Fe C3 . . 39.2(3) ?
C8 Fe C3 . . 163.9(2) ?
C5 Fe C3 . . 67.5(3) ?
C4 Fe C9 . . 162.5(3) ?
C8 Fe C9 . . 40.96(18) ?
C5 Fe C9 . . 123.6(3) ?
C3 Fe C9 . . 154.7(2) ?
C4 Fe C10 . . 157.4(3) ?
C8 Fe C10 . . 68.14(19) ?
C5 Fe C10 . . 159.2(3) ?
C3 Fe C10 . . 121.9(3) ?
C9 Fe C10 . . 39.98(19) ?
C4 Fe C6 . . 124.5(3) ?
C8 Fe C6 . . 68.16(18) ?
C5 Fe C6 . . 159.2(2) ?
C3 Fe C6 . . 110.3(3) ?
C9 Fe C6 . . 67.63(19) ?
C10 Fe C6 . . 40.19(18) ?
C4 Fe C7 . . 111.9(3) ?
C8 Fe C7 . . 40.71(18) ?
C5 Fe C7 . . 123.6(2) ?
C3 Fe C7 . . 127.8(3) ?
C9 Fe C7 . . 68.04(18) ?
C10 Fe C7 . . 67.55(18) ?
C6 Fe C7 . . 40.09(17) ?
C4 Fe C2 . . 66.2(3) ?
C8 Fe C2 . . 154.1(2) ?
C5 Fe C2 . . 66.8(3) ?
C3 Fe C2 . . 40.0(3) ?
C9 Fe C2 . . 119.2(2) ?
C10 Fe C2 . . 107.4(3) ?
C6 Fe C2 . . 125.9(2) ?
C7 Fe C2 . . 163.2(2) ?
C4 Fe C1 . . 67.8(3) ?
C8 Fe C1 . . 120.8(2) ?
C5 Fe C1 . . 41.5(3) ?
C3 Fe C1 . . 66.8(3) ?
C9 Fe C1 . . 105.4(2) ?
C10 Fe C1 . . 121.6(3) ?
C6 Fe C1 . . 158.5(2) ?
C7 Fe C1 . . 158.2(2) ?
C2 Fe C1 . . 38.2(3) ?
C18 P C24 . . 108.1(2) ?
C18 P C12 . . 107.6(2) ?
C24 P C12 . . 107.9(2) ?
C18 P Pt . . 119.65(15) ?
C24 P Pt . . 98.46(13) ?
C12 P Pt . . 114.18(15) ?
C11 N C29 . . 117.4(3) ?
C11 N Pt . . 127.8(3) ?
C29 N Pt . . 114.6(2) ?
C2 C1 C5 . . 106.8(7) ?
C2 C1 Fe . . 70.7(4) ?
C5 C1 Fe . . 67.7(4) ?
C2 C1 H1A . . 126.6 ?
C5 C1 H1A . . 126.6 ?
Fe C1 H1A . . 126.6 ?
C1 C2 C3 . . 110.1(7) ?
C1 C2 Fe . . 71.1(4) ?
C3 C2 Fe . . 68.7(4) ?
C1 C2 H2A . . 124.9 ?
C3 C2 H2A . . 124.9 ?
Fe C2 H2A . . 124.9 ?
C4 C3 C2 . . 107.6(7) ?
C4 C3 Fe . . 69.5(4) ?
C2 C3 Fe . . 71.3(4) ?
C4 C3 H3A . . 126.2 ?
C2 C3 H3A . . 126.2 ?
Fe C3 H3A . . 126.2 ?
C3 C4 C5 . . 109.7(7) ?
C3 C4 Fe . . 71.3(5) ?
C5 C4 Fe . . 70.4(4) ?
C3 C4 H4A . . 125.1 ?
C5 C4 H4A . . 125.1 ?
Fe C4 H4A . . 125.1 ?
C4 C5 C1 . . 105.7(7) ?
C4 C5 Fe . . 68.9(5) ?
C1 C5 Fe . . 70.8(4) ?
C4 C5 H5A . . 127.1 ?
C1 C5 H5A . . 127.1 ?
Fe C5 H5A . . 127.1 ?
C7 C6 C10 . . 108.2(4) ?
C7 C6 Fe . . 70.0(3) ?
C10 C6 Fe . . 69.9(3) ?
C7 C6 H6A . . 125.9 ?
C10 C6 H6A . . 125.9 ?
Fe C6 H6A . . 125.9 ?
C6 C7 C8 . . 107.6(4) ?
C6 C7 C11 . . 131.0(4) ?
C8 C7 C11 . . 120.1(4) ?
C6 C7 Fe . . 69.9(3) ?
C8 C7 Fe . . 68.0(3) ?
C11 C7 Fe . . 117.3(3) ?
C7 C8 C9 . . 108.2(4) ?
C7 C8 Fe . . 71.3(3) ?
C9 C8 Fe . . 71.1(3) ?
C7 C8 H8A . . 125.9 ?
C9 C8 H8A . . 125.9 ?
Fe C8 H8A . . 125.9 ?
C10 C9 C8 . . 107.4(4) ?
C10 C9 Fe . . 70.1(3) ?
C8 C9 Fe . . 68.0(3) ?
C10 C9 H9A . . 126.3 ?
C8 C9 H9A . . 126.3 ?
Fe C9 H9A . . 126.3 ?
C9 C10 C6 . . 108.6(4) ?
C9 C10 Fe . . 70.0(3) ?
C6 C10 Fe . . 69.9(3) ?
C9 C10 H10A . . 125.7 ?
C6 C10 H10A . . 125.7 ?
Fe C10 H10A . . 125.7 ?
N C11 C7 . . 126.3(4) ?
N C11 H11A . . 116.9 ?
C7 C11 H11A . . 116.9 ?
C17 C12 C13 . . 118.3(5) ?
C17 C12 P . . 119.3(4) ?
C13 C12 P . . 122.3(4) ?
C12 C13 C14 . . 118.9(6) ?
C12 C13 H13A . . 120.6 ?
C14 C13 H13A . . 120.6 ?
C15 C14 C13 . . 118.2(6) ?
C15 C14 H14A . . 120.9 ?
C13 C14 H14A . . 120.9 ?
C16 C15 C14 . . 124.5(7) ?
C16 C15 H15A . . 117.8 ?
C14 C15 H15A . . 117.8 ?
C15 C16 C17 . . 116.3(6) ?
C15 C16 H16A . . 121.8 ?
C17 C16 H16A . . 121.8 ?
C12 C17 C16 . . 123.7(6) ?
C12 C17 H17A . . 118.2 ?
C16 C17 H17A . . 118.2 ?
C23 C18 C19 . . 118.3(4) ?
C23 C18 P . . 123.3(3) ?
C19 C18 P . . 118.4(4) ?
C20 C19 C18 . . 117.9(5) ?
C20 C19 H19A . . 121.1 ?
C18 C19 H19A . . 121.1 ?
C21 C20 C19 . . 122.2(5) ?
C21 C20 H20A . . 118.9 ?
C19 C20 H20A . . 118.9 ?
C22 C21 C20 . . 120.0(5) ?
C22 C21 H21A . . 120.0 ?
C20 C21 H21A . . 120.0 ?
C21 C22 C23 . . 121.8(5) ?
C21 C22 H22A . . 119.1 ?
C23 C22 H22A . . 119.1 ?
C22 C23 C18 . . 119.6(5) ?
C22 C23 H23A . . 120.2 ?
C18 C23 H23A . . 120.2 ?
C29 C24 C25 . . 119.8(4) ?
C29 C24 P . . 114.8(3) ?
C25 C24 P . . 125.1(3) ?
C26 C25 C24 . . 118.3(4) ?
C26 C25 H25A . . 120.9 ?
C24 C25 H25A . . 120.9 ?
C25 C26 C27 . . 120.1(4) ?
C25 C26 H26A . . 120.0 ?
C27 C26 H26A . . 120.0 ?
C28 C27 C26 . . 120.4(4) ?
C28 C27 H27A . . 119.8 ?
C26 C27 H27A . . 119.8 ?
C27 C28 C29 . . 118.7(4) ?
C27 C28 H28A . . 120.7 ?
C29 C28 H28A . . 120.7 ?
C24 C29 C28 . . 122.7(4) ?
C24 C29 N . . 114.3(4) ?
C28 C29 N . . 123.0(4) ?
Cl3 C30 Cl3 2_675 . 131.7(16) ?
Cl3 C30 H30A 2_675 . 104.6 ?
Cl3 C30 H30A . . 104.0 ?
Cl4 C31 Cl4 . 2_565 118.2(7) ?
Cl4 C31 H31A . . 107.6 ?
Cl4 C31 H31A 2_565 . 107.7 ?

loop_
_geom_bond_atom_site_label_1
_geom_bond_atom_site_label_2
_geom_bond_site_symmetry_2
_geom_bond_distance
_geom_bond_publ_flag
Pt N . 2.031(3) yes
Pt P . 2.2089(10) yes
Pt Cl1 . 2.2996(13) yes
Pt Cl2 . 2.3673(11) yes
Fe C1 . 2.059(7) ?
Fe C2 . 2.055(6) ?
Fe C3 . 2.022(7) ?
Fe C4 . 1.998(8) ?
Fe C5 . 2.017(7) ?
Fe C6 . 2.043(5) ?
Fe C7 . 2.044(4) ?
Fe C8 . 2.000(5) ?
Fe C9 . 2.041(5) ?
Fe C10 . 2.042(5) ?
Cl3 C30 . 1.570(11) ?
Cl4 C31 . 1.681(6) ?
P C18 . 1.806(5) ?
P C24 . 1.806(4) ?
P C12 . 1.812(5) ?
N C11 . 1.304(5) ?
N C29 . 1.433(5) ?
C1 C2 . 1.346(10) ?
C1 C5 . 1.443(10) ?
C1 H1A . 0.9800 ?
C2 C3 . 1.393(10) ?
C2 H2A . 0.9800 ?
C3 C4 . 1.348(11) ?
C3 H3A . 0.9800 ?
C4 C5 . 1.396(11) ?
C4 H4A . 0.9800 ?
C5 H5A . 0.9800 ?
C6 C7 . 1.401(6) ?
C6 C10 . 1.404(6) ?
C6 H6A . 0.9800 ?
C7 C8 . 1.407(6) ?
C7 C11 . 1.466(6) ?
C8 C9 . 1.415(6) ?
C8 H8A . 0.9800 ?
C9 C10 . 1.396(7) ?
C9 H9A . 0.9800 ?
C10 H10A . 0.9800 ?
C11 H11A . 0.9300 ?
C12 C17 . 1.323(7) ?
C12 C13 . 1.379(8) ?
C13 C14 . 1.394(8) ?
C13 H13A . 0.9300 ?
C14 C15 . 1.330(9) ?
C14 H14A . 0.9300 ?
C15 C16 . 1.317(10) ?
C15 H15A . 0.9300 ?
C16 C17 . 1.371(9) ?
C16 H16A . 0.9300 ?
C17 H17A . 0.9300 ?
C18 C23 . 1.382(7) ?
C18 C19 . 1.451(6) ?
C19 C20 . 1.371(8) ?
C19 H19A . 0.9300 ?
C20 C21 . 1.350(8) ?
C20 H20A . 0.9300 ?
C21 C22 . 1.345(8) ?
C21 H21A . 0.9300 ?
C22 C23 . 1.378(7) ?
C22 H22A . 0.9300 ?
C23 H23A . 0.9300 ?
C24 C29 . 1.375(6) ?
C24 C25 . 1.413(6) ?
C25 C26 . 1.397(6) ?
C25 H25A . 0.9300 ?
C26 C27 . 1.427(7) ?
C26 H26A . 0.9300 ?
C27 C28 . 1.375(6) ?
C27 H27A . 0.9300 ?
C28 C29 . 1.378(6) ?
C28 H28A . 0.9300 ?
C30 Cl3 2_675 1.570(11) ?
C30 H30A . 0.9600 ?
C31 Cl4 2_565 1.681(6) ?
C31 H31A . 0.9600 ?
